data_4342971
loop_
_publ_author_name
'Regueiro-Figueroa, Mart\'in'
'Barriada, Jos\'e Luis'
'Pallier, Agn\`es'
'Esteban-G\'omez, David'
'Blas, Andr\'es de'
'Rodr\'iguez-Blas, Teresa'
'T\'oth, \'Eva'
'Platas-Iglesias, Carlos'

_publ_section_title
;
 Stabilizing divalent europium in aqueous solution using
 size-discrimination and electrostatic effects.
;
_journal_issue 10
_journal_name_full 'Inorganic chemistry'
_journal_page_first 4940
_journal_page_last 4952
_journal_paper_doi 10.1021/acs.inorgchem.5b00548
_journal_volume 54
_journal_year 2015
_chemical_formula_moiety 'C26 H38 La N5 O8, 1.441(F6 P), 0.559(C F3 O3 S), 2(H2 O)'
_chemical_formula_sum 'C26.56 H42 F10.32 La N5 O11.68 P1.44 S0.56'
_chemical_formula_weight 1015.79
_chemical_name_systematic
;
 ?
;
_space_group_IT_number 14
_symmetry_cell_setting monoclinic
_symmetry_Int_Tables_number 14
_symmetry_space_group_name_Hall '-P 2ybc'
_symmetry_space_group_name_H-M 'P 1 21/c 1'
_atom_sites_solution_hydrogens mixed
_atom_sites_solution_primary direct
_atom_sites_solution_secondary difmap
_audit_conform_dict_location ftp://ftp.iucr.org/pub/cif_core.dic
_audit_conform_dict_name cif_core.dic
_audit_conform_dict_version 2.4.3
_audit_creation_date 2015-02-23T10:17:23-00:00
_audit_creation_method 'WinGX routine CIF_UPDATE'
_cell_angle_alpha 90
_cell_angle_beta 97.551(2)
_cell_angle_gamma 90
_cell_formula_units_Z 4
_cell_length_a 22.0177(12)
_cell_length_b 16.2990(8)
_cell_length_c 10.5443(5)
_cell_measurement_reflns_used 1969
_cell_measurement_temperature 100(2)
_cell_measurement_theta_max 26.16
_cell_measurement_theta_min 2.4
_cell_measurement_wavelength 0.71073
_cell_volume 3751.2(3)
_computing_cell_refinement 'BRUKER APEX2'
_computing_data_collection 'BRUKER APEX2'
_computing_data_reduction XPrep
_computing_molecular_graphics 'ORTEP-3 for Windows (Farrugia, 2012)'
_computing_publication_material 'WinGX publication routines (Farrugia, 2012)'
_computing_structure_refinement 'SHELXL-2013 (Sheldrick, 2013)'
_computing_structure_solution 'SHELXS-2013 (Sheldrick, 2013)'
_diffrn_ambient_temperature 100(2)
_diffrn_measured_fraction_theta_full 1
_diffrn_measured_fraction_theta_max 0.999
_diffrn_measurement_device_type 'Bruker Kappa APEXII CCD'
_diffrn_measurement_method 'omega and phi scans'
_diffrn_radiation_monochromator graphite
_diffrn_radiation_probe x-ray
_diffrn_radiation_source 'fine-focus sealed tube'
_diffrn_radiation_type MoK\a
_diffrn_radiation_wavelength 0.71073
_diffrn_reflns_av_R_equivalents 0.0712
_diffrn_reflns_Laue_measured_fraction_full 1
_diffrn_reflns_Laue_measured_fraction_max 0.999
_diffrn_reflns_limit_h_max 27
_diffrn_reflns_limit_h_min -27
_diffrn_reflns_limit_k_max 20
_diffrn_reflns_limit_k_min -20
_diffrn_reflns_limit_l_max 13
_diffrn_reflns_limit_l_min -13
_diffrn_reflns_number 53699
_diffrn_reflns_point_group_measured_fraction_full 1
_diffrn_reflns_point_group_measured_fraction_max 0.999
_diffrn_reflns_theta_full 25.242
_diffrn_reflns_theta_max 26.372
_diffrn_reflns_theta_min 1.559
_exptl_absorpt_coefficient_mu 1.346
_exptl_absorpt_correction_T_max 1
_exptl_absorpt_correction_T_min 0.931
_exptl_absorpt_correction_type multi-scan
_exptl_absorpt_process_details
;
SADABS Version 2008/1 (Sheldrick, Bruker AXS Inc.)
;
_exptl_crystal_colour Colourless
_exptl_crystal_density_diffrn 1.797
_exptl_crystal_density_method 'not measured'
_exptl_crystal_description prism
_exptl_crystal_F_000 2040.9
_exptl_crystal_size_max 0.09
_exptl_crystal_size_mid 0.08
_exptl_crystal_size_min 0.06
_refine_diff_density_max 0.798
_refine_diff_density_min -0.796
_refine_diff_density_rms 0.101
_refine_ls_extinction_method none
_refine_ls_goodness_of_fit_ref 1.034
_refine_ls_hydrogen_treatment mixed
_refine_ls_matrix_type full
_refine_ls_number_constraints 0
_refine_ls_number_parameters 657
_refine_ls_number_reflns 7666
_refine_ls_number_restraints 137
_refine_ls_restrained_S_all 1.025
_refine_ls_R_factor_all 0.0599
_refine_ls_R_factor_gt 0.0345
_refine_ls_shift/su_max 0.001
_refine_ls_shift/su_mean 0
_refine_ls_structure_factor_coef Fsqd
_refine_ls_weighting_details 'w=1/[\s^2^(Fo^2^)+(0.0151P)^2^+4.7797P] where P=(Fo^2^+2Fc^2^)/3'
_refine_ls_weighting_scheme calc
_refine_ls_wR_factor_gt 0.0564
_refine_ls_wR_factor_ref 0.0626
_reflns_number_gt 5863
_reflns_number_total 7666
_reflns_threshold_expression 'I > 2\s(I)'
_cod_data_source_file ic5b00548_si_002.cif
_cod_data_source_block shelx
_cod_depositor_comments 'Adding full bibliography for 4342970--4342972.cif.'
_cod_original_sg_symbol_H-M 'P 21/c'
_cod_database_code 4342971
_shelx_estimated_absorpt_t_min 0.888
_shelx_estimated_absorpt_t_max 0.924

loop_
_symmetry_equiv_pos_as_xyz
'x, y, z'
'-x, y+1/2, -z+1/2'
'-x, -y, -z'
'x, -y-1/2, z-1/2'

loop_
_atom_site_label
_atom_site_type_symbol
_atom_site_fract_x
_atom_site_fract_y
_atom_site_fract_z
_atom_site_U_iso_or_equiv
_atom_site_adp_type
_atom_site_occupancy
_atom_site_calc_flag
_atom_site_disorder_assembly
_atom_site_disorder_group
P1 P 0.48209(4) 0.34880(6) 0.04424(9) 0.0220(2) Uani 1 d . .
F1A F 0.55396(18) 0.3640(5) 0.0803(5) 0.0408(15) Uani 0.794(18) d A 1
F2A F 0.4826(4) 0.4046(3) -0.0814(4) 0.0398(13) Uani 0.794(18) d A 1
F3A F 0.4977(4) 0.2698(4) -0.0378(7) 0.0362(14) Uani 0.794(18) d A 1
F5A F 0.4818(3) 0.2918(4) 0.1667(5) 0.0366(12) Uani 0.794(18) d A 1
F4A F 0.41068(16) 0.3315(4) 0.0031(5) 0.0349(12) Uani 0.794(18) d A 1
F6A F 0.4666(4) 0.4262(4) 0.1244(6) 0.0398(16) Uani 0.794(18) d A 1
F1B F 0.5483(10) 0.319(2) 0.1145(19) 0.048(7) Uani 0.206(18) d A 2
F2B F 0.5167(15) 0.4097(8) -0.040(2) 0.041(7) Uani 0.206(18) d A 2
F3B F 0.4843(15) 0.2785(18) -0.056(3) 0.040(6) Uani 0.206(18) d A 2
F5B F 0.4526(18) 0.2860(13) 0.138(2) 0.055(8) Uani 0.206(18) d A 2
F4B F 0.4187(9) 0.378(3) -0.0177(15) 0.064(9) Uani 0.206(18) d A 2
F6B F 0.4835(11) 0.4189(14) 0.154(2) 0.026(4) Uani 0.206(18) d A 2
S1Z S 0.0198(3) 0.1735(4) 0.5785(4) 0.0218(9) Uani 0.559(6) d B 2
O1Z O 0.0532(12) 0.1250(16) 0.679(2) 0.029(3) Uani 0.559(6) d B 2
O2Z O -0.0417(11) 0.157(2) 0.558(3) 0.038(4) Uani 0.559(6) d B 2
O3Z O 0.0380(10) 0.2620(10) 0.5849(19) 0.039(3) Uani 0.559(6) d B 2
C1Z C 0.0461(4) 0.1353(5) 0.4311(6) 0.030(2) Uani 0.559(6) d B 2
F1Z F 0.1074(3) 0.1457(4) 0.4394(5) 0.0377(15) Uani 0.559(6) d B 2
F3Z F 0.0213(2) 0.1776(3) 0.3315(4) 0.0441(17) Uani 0.559(6) d B 2
F2Z F 0.0353(3) 0.0561(3) 0.4134(5) 0.0547(18) Uani 0.559(6) d B 2
P2C P 0.0205(4) 0.1621(6) 0.5359(6) 0.0425(19) Uani 0.441(6) d B 2
F1C F -0.0015(3) 0.2188(4) 0.4162(7) 0.053(2) Uani 0.441(6) d B 2
F2C F 0.0885(4) 0.1590(6) 0.4892(9) 0.055(2) Uani 0.441(6) d B 2
F3C F 0.0022(4) 0.0830(4) 0.4523(8) 0.061(2) Uani 0.441(6) d B 2
F4C F -0.0480(13) 0.171(2) 0.584(3) 0.047(5) Uani 0.441(6) d B 2
F5C F 0.0464(14) 0.1058(18) 0.656(3) 0.042(5) Uani 0.441(6) d B 2
F6C F 0.0429(10) 0.2393(10) 0.613(2) 0.050(4) Uani 0.441(6) d B 2
La1 La 0.26890(2) 0.52945(2) 0.42247(2) 0.01214(6) Uani 1 d . .
C1 C 0.16304(16) 0.3786(2) 0.4497(3) 0.0205(8) Uani 1 d . .
C2 C 0.20106(17) 0.3617(2) 0.5763(3) 0.0200(8) Uani 1 d . .
C3 C 0.18310(18) 0.3138(2) 0.6731(3) 0.0302(9) Uani 1 d . .
H3 H 0.1433 0.2902 0.6658 0.036 Uiso 1 calc . .
C4 C 0.22521(19) 0.3014(2) 0.7811(3) 0.0328(10) Uani 1 d . .
H4 H 0.2143 0.2691 0.8497 0.039 Uiso 1 calc . .
C5 C 0.28236(18) 0.3354(2) 0.7895(3) 0.0276(9) Uani 1 d . .
H5 H 0.3117 0.3261 0.8624 0.033 Uiso 1 calc . .
C6 C 0.29675(16) 0.3845(2) 0.6880(3) 0.0215(8) Uani 1 d . .
C7 C 0.35799(16) 0.4257(2) 0.6940(3) 0.0287(9) Uani 1 d . .
H7A H 0.3579 0.4767 0.7451 0.034 Uiso 1 calc . .
H7B H 0.3902 0.389 0.737 0.034 Uiso 1 calc . .
C8 C 0.42716(17) 0.4996(3) 0.5745(4) 0.0401(11) Uani 1 d . .
H8A H 0.4596 0.4754 0.6372 0.048 Uiso 1 calc . .
H8B H 0.4426 0.501 0.4905 0.048 Uiso 1 calc . .
C9 C 0.41525(17) 0.5851(3) 0.6142(3) 0.0372(11) Uani 1 d . .
H9A H 0.3999 0.5848 0.6984 0.045 Uiso 1 calc . .
H9B H 0.4536 0.6175 0.622 0.045 Uiso 1 calc . .
C10 C 0.35761(19) 0.7032(2) 0.5554(4) 0.0382(11) Uani 1 d . .
H10A H 0.3962 0.7342 0.5776 0.046 Uiso 1 calc . .
H10B H 0.3353 0.7029 0.631 0.046 Uiso 1 calc . .
C11 C 0.3199(2) 0.7426(2) 0.4466(4) 0.0417(11) Uani 1 d . .
H11A H 0.3106 0.7999 0.4686 0.05 Uiso 1 calc . .
H11B H 0.3424 0.7436 0.3713 0.05 Uiso 1 calc . .
C12 C 0.2245(2) 0.7383(3) 0.3176(5) 0.0516(13) Uani 1 d . .
H12A H 0.2408 0.7326 0.2349 0.062 Uiso 1 calc . .
H12B H 0.2219 0.7975 0.3374 0.062 Uiso 1 calc . .
C13 C 0.1629(2) 0.7000(3) 0.3095(4) 0.0464(12) Uani 1 d . .
H13A H 0.1469 0.7073 0.3922 0.056 Uiso 1 calc . .
H13B H 0.1347 0.7284 0.2428 0.056 Uiso 1 calc . .
C14 C 0.16532(19) 0.6021(3) 0.1389(3) 0.0454(13) Uani 1 d . .
H14A H 0.1262 0.6221 0.0922 0.054 Uiso 1 calc . .
H14B H 0.1987 0.6364 0.1129 0.054 Uiso 1 calc . .
C15 C 0.17492(17) 0.5155(3) 0.1014(3) 0.0424(12) Uani 1 d . .
H15A H 0.1422 0.4801 0.1274 0.051 Uiso 1 calc . .
H15B H 0.174 0.5114 0.0075 0.051 Uiso 1 calc . .
C16 C 0.2444(2) 0.4073(3) 0.1284(4) 0.0399(11) Uani 1 d . .
H16A H 0.2373 0.4019 0.0341 0.048 Uiso 1 calc . .
H16B H 0.2162 0.3697 0.1653 0.048 Uiso 1 calc . .
C17 C 0.3086(2) 0.3856(2) 0.1761(3) 0.0384(11) Uani 1 d . .
H17A H 0.3168 0.3282 0.153 0.046 Uiso 1 calc . .
H17B H 0.3369 0.4218 0.1366 0.046 Uiso 1 calc . .
C18 C 0.38064(19) 0.3754(3) 0.3598(4) 0.0399(11) Uani 1 d . .
H18A H 0.4082 0.4191 0.3356 0.048 Uiso 1 calc . .
H18B H 0.3924 0.323 0.3222 0.048 Uiso 1 calc . .
C19 C 0.38613(19) 0.3683(2) 0.5020(4) 0.0385(11) Uani 1 d . .
H19A H 0.3579 0.3249 0.5245 0.046 Uiso 1 calc . .
H19B H 0.4284 0.3512 0.5353 0.046 Uiso 1 calc . .
C20 C 0.10673(16) 0.5751(3) 0.3143(3) 0.0319(10) Uani 1 d . .
H20A H 0.102 0.5186 0.2801 0.038 Uiso 1 calc . .
H20B H 0.0709 0.6077 0.2764 0.038 Uiso 1 calc . .
C21 C 0.10924(16) 0.5735(2) 0.4578(3) 0.0238(8) Uani 1 d . .
C22 C 0.05679(17) 0.5797(3) 0.5164(4) 0.0342(10) Uani 1 d . .
H22 H 0.018 0.5873 0.4666 0.041 Uiso 1 calc . .
C23 C 0.06129(17) 0.5749(3) 0.6469(4) 0.0356(10) Uani 1 d . .
H23 H 0.0255 0.577 0.6883 0.043 Uiso 1 calc . .
C24 C 0.11865(16) 0.5668(2) 0.7184(3) 0.0276(9) Uani 1 d . .
H24 H 0.123 0.5637 0.8091 0.033 Uiso 1 calc . .
C25 C 0.16898(15) 0.5634(2) 0.6539(3) 0.0164(7) Uani 1 d . .
C26 C 0.23377(15) 0.55914(19) 0.7216(3) 0.0152(7) Uani 1 d . .
O1 O 0.18430(10) 0.42382(14) 0.3719(2) 0.0212(5) Uani 1 d . .
O3 O 0.37102(11) 0.62021(15) 0.5205(2) 0.0263(6) Uani 1 d . .
O4 O 0.26439(12) 0.69731(14) 0.4175(3) 0.0310(6) Uani 1 d . .
O5 O 0.23316(11) 0.48998(16) 0.1644(2) 0.0282(6) Uani 1 d . .
O6 O 0.31818(12) 0.39504(15) 0.3128(2) 0.0286(6) Uani 1 d . .
O7 O 0.27582(10) 0.56768(14) 0.65080(19) 0.0176(5) Uani 1 d . .
O8 O 0.24166(10) 0.54977(14) 0.8395(2) 0.0232(6) Uani 1 d . .
N1 N 0.25608(13) 0.39798(16) 0.5843(2) 0.0171(6) Uani 1 d . .
N2 N 0.37193(13) 0.44566(18) 0.5643(3) 0.0249(7) Uani 1 d . .
N3 N 0.16383(14) 0.6121(2) 0.2789(3) 0.0313(8) Uani 1 d . .
N4 N 0.16465(12) 0.56528(16) 0.5259(2) 0.0159(6) Uani 1 d . .
N5 N 0.10883(15) 0.3442(2) 0.4238(3) 0.0326(8) Uani 1 d . .
H15N H 0.0885(17) 0.352(2) 0.342(4) 0.039 Uiso 1 d . .
H25N H 0.0942(18) 0.311(2) 0.478(4) 0.039 Uiso 1 d . .
O1W O 0.33588(12) 0.58053(17) 0.2641(2) 0.0253(6) Uani 1 d . .
H12W H 0.3319(17) 0.571(2) 0.193(4) 0.03 Uiso 1 d . .
H1W H 0.3679(17) 0.602(2) 0.288(3) 0.03 Uiso 1 d . .
O2W O 0.34382(12) 0.54873(17) 0.0134(2) 0.0261(7) Uani 1 d . .
H21W H 0.3761(18) 0.554(2) -0.010(4) 0.031 Uiso 1 d . .
H22W H 0.3168(17) 0.551(2) -0.046(3) 0.031 Uiso 1 d . .
O3W O 0.45288(12) 0.63960(18) 0.2893(2) 0.0322(7) Uani 1 d . .
H31W H 0.4631(18) 0.6863(14) 0.309(4) 0.039 Uiso 1 d . .
H32W H 0.4680(17) 0.627(2) 0.224(3) 0.039 Uiso 1 d . .

loop_
_atom_site_aniso_label
_atom_site_aniso_U_11
_atom_site_aniso_U_22
_atom_site_aniso_U_33
_atom_site_aniso_U_23
_atom_site_aniso_U_13
_atom_site_aniso_U_12
P1 0.0186(5) 0.0280(6) 0.0207(5) -0.0019(4) 0.0074(4) -0.0038(4)
F1A 0.0212(17) 0.063(4) 0.039(2) -0.006(2) 0.0052(14) -0.0166(19)
F2A 0.047(3) 0.046(2) 0.0279(19) 0.0085(16) 0.0104(19) -0.005(2)
F3A 0.028(3) 0.038(2) 0.046(3) -0.014(2) 0.017(2) 0.0019(19)
F5A 0.041(3) 0.039(2) 0.031(2) 0.0102(17) 0.0103(18) -0.002(2)
F4A 0.0151(16) 0.044(3) 0.046(2) -0.0054(19) 0.0037(14) -0.0014(15)
F6A 0.050(4) 0.029(2) 0.045(3) -0.009(2) 0.023(3) -0.009(2)
F1B 0.033(8) 0.062(15) 0.047(9) -0.021(8) -0.005(7) 0.035(9)
F2B 0.060(15) 0.027(6) 0.043(11) -0.005(6) 0.033(11) -0.006(7)
F3B 0.053(15) 0.048(10) 0.024(8) -0.019(8) 0.022(8) -0.029(9)
F5B 0.093(19) 0.048(8) 0.034(10) -0.009(7) 0.043(12) -0.030(11)
F4B 0.028(7) 0.14(2) 0.021(7) -0.013(10) -0.009(5) 0.022(11)
F6B 0.021(10) 0.029(7) 0.031(9) -0.013(7) 0.010(6) 0.013(6)
S1Z 0.0087(12) 0.032(2) 0.023(2) 0.0099(18) -0.0046(16) -0.0076(11)
O1Z 0.020(7) 0.050(9) 0.015(6) 0.007(5) -0.003(4) 0.006(6)
O2Z 0.006(6) 0.066(11) 0.043(8) 0.013(6) 0.005(5) -0.010(7)
O3Z 0.041(6) 0.026(7) 0.056(7) 0.009(4) 0.024(5) -0.010(5)
C1Z 0.026(5) 0.052(6) 0.015(4) 0.002(4) 0.006(3) -0.014(4)
F1Z 0.025(3) 0.062(3) 0.029(3) 0.006(3) 0.012(2) -0.005(3)
F3Z 0.039(3) 0.074(4) 0.016(2) 0.020(2) -0.0091(19) -0.019(2)
F2Z 0.090(5) 0.038(3) 0.041(3) -0.010(2) 0.023(3) -0.024(3)
P2C 0.037(3) 0.044(3) 0.041(4) 0.017(3) -0.015(3) -0.021(2)
F1C 0.051(4) 0.050(4) 0.058(5) 0.031(4) 0.002(3) -0.004(3)
F2C 0.038(5) 0.066(5) 0.064(6) 0.026(5) 0.019(4) -0.001(4)
F3C 0.075(6) 0.036(4) 0.065(5) 0.009(4) -0.018(4) -0.021(4)
F4C 0.021(6) 0.066(10) 0.059(12) 0.020(8) 0.018(6) 0.007(5)
F5C 0.029(6) 0.065(13) 0.032(11) 0.017(7) -0.002(6) -0.010(7)
F6C 0.045(6) 0.035(9) 0.071(10) -0.009(6) 0.007(6) -0.022(7)
La1 0.01123(10) 0.01442(9) 0.01153(9) -0.00036(9) 0.00434(6) -0.00173(9)
C1 0.023(2) 0.019(2) 0.0215(19) -0.0078(16) 0.0083(16) -0.0045(16)
C2 0.028(2) 0.0145(18) 0.0191(18) -0.0040(15) 0.0091(15) -0.0034(16)
C3 0.037(2) 0.029(2) 0.026(2) -0.0005(17) 0.0118(18) -0.0167(19)
C4 0.051(3) 0.025(2) 0.024(2) 0.0039(17) 0.0135(19) -0.011(2)
C5 0.036(2) 0.028(2) 0.0196(18) 0.0067(17) 0.0054(16) 0.0068(19)
C6 0.024(2) 0.021(2) 0.0216(18) 0.0004(16) 0.0086(16) 0.0070(16)
C7 0.016(2) 0.044(2) 0.027(2) 0.0126(18) 0.0043(16) 0.0095(18)
C8 0.011(2) 0.074(3) 0.036(2) 0.020(2) 0.0066(17) 0.001(2)
C9 0.017(2) 0.069(3) 0.024(2) 0.003(2) -0.0001(16) -0.023(2)
C10 0.038(3) 0.040(3) 0.041(2) -0.027(2) 0.022(2) -0.025(2)
C11 0.052(3) 0.021(2) 0.058(3) -0.008(2) 0.031(2) -0.019(2)
C12 0.063(3) 0.028(3) 0.067(3) 0.023(2) 0.018(3) 0.011(2)
C13 0.044(3) 0.038(3) 0.059(3) 0.028(2) 0.014(2) 0.017(2)
C14 0.025(2) 0.089(4) 0.021(2) 0.027(2) -0.0012(17) 0.007(2)
C15 0.025(2) 0.086(4) 0.0160(18) 0.000(2) 0.0024(16) -0.012(2)
C16 0.063(3) 0.039(3) 0.022(2) -0.0142(19) 0.019(2) -0.027(2)
C17 0.064(3) 0.027(2) 0.029(2) -0.0093(18) 0.027(2) -0.008(2)
C18 0.046(3) 0.033(2) 0.047(3) 0.002(2) 0.032(2) 0.015(2)
C19 0.033(3) 0.038(3) 0.048(3) 0.017(2) 0.021(2) 0.024(2)
C20 0.014(2) 0.056(3) 0.025(2) 0.0101(19) -0.0007(15) 0.0076(19)
C21 0.015(2) 0.029(2) 0.028(2) 0.0030(17) 0.0030(16) 0.0046(17)
C22 0.014(2) 0.055(3) 0.032(2) -0.002(2) -0.0008(17) 0.0094(19)
C23 0.016(2) 0.061(3) 0.033(2) -0.007(2) 0.0131(17) 0.007(2)
C24 0.024(2) 0.040(2) 0.0199(18) -0.0060(17) 0.0092(16) 0.0002(18)
C25 0.0190(19) 0.0139(17) 0.0173(17) -0.0043(14) 0.0055(14) -0.0007(15)
C26 0.0169(19) 0.0115(17) 0.0182(17) -0.0068(14) 0.0062(14) -0.0069(14)
O1 0.0218(14) 0.0272(14) 0.0156(12) -0.0034(11) 0.0060(10) -0.0103(11)
O3 0.0230(15) 0.0390(16) 0.0184(12) -0.0081(12) 0.0082(11) -0.0131(12)
O4 0.0329(16) 0.0184(13) 0.0453(16) 0.0043(13) 0.0185(12) -0.0039(13)
O5 0.0240(15) 0.0446(17) 0.0157(12) -0.0008(11) 0.0014(10) -0.0130(12)
O6 0.0389(17) 0.0252(14) 0.0264(14) -0.0044(11) 0.0217(12) 0.0019(12)
O7 0.0125(13) 0.0259(13) 0.0156(11) -0.0030(10) 0.0055(10) -0.0044(10)
O8 0.0214(14) 0.0363(16) 0.0134(12) -0.0020(11) 0.0073(10) -0.0038(11)
N1 0.0181(16) 0.0146(15) 0.0207(15) 0.0000(12) 0.0100(12) 0.0030(13)
N2 0.0153(16) 0.0353(19) 0.0254(16) 0.0093(14) 0.0079(13) 0.0082(14)
N3 0.0221(18) 0.044(2) 0.0280(17) 0.0152(16) 0.0057(14) 0.0074(16)
N4 0.0162(16) 0.0134(14) 0.0189(14) -0.0002(12) 0.0052(12) 0.0037(12)
N5 0.027(2) 0.041(2) 0.0306(19) 0.0038(17) 0.0044(15) -0.0165(17)
O1W 0.0250(16) 0.0368(17) 0.0153(12) -0.0064(12) 0.0072(12) -0.0143(13)
O2W 0.0213(15) 0.0404(17) 0.0172(13) 0.0024(12) 0.0048(11) -0.0018(13)
O3W 0.0252(16) 0.0475(19) 0.0256(15) -0.0060(14) 0.0094(12) -0.0122(14)

loop_
_atom_type_symbol
_atom_type_description
_atom_type_scat_dispersion_real
_atom_type_scat_dispersion_imag
_atom_type_scat_source
C C 0.0033 0.0016 'International Tables Vol C Tables 4.2.6.8 and 6.1.1.4'
H H 0 0 'International Tables Vol C Tables 4.2.6.8 and 6.1.1.4'
N N 0.0061 0.0033 'International Tables Vol C Tables 4.2.6.8 and 6.1.1.4'
O O 0.0106 0.006 'International Tables Vol C Tables 4.2.6.8 and 6.1.1.4'
F F 0.0171 0.0103 'International Tables Vol C Tables 4.2.6.8 and 6.1.1.4'
P P 0.1023 0.0942 'International Tables Vol C Tables 4.2.6.8 and 6.1.1.4'
La La -0.2871 2.4523 'International Tables Vol C Tables 4.2.6.8 and 6.1.1.4'
S S 0.1246 0.1234 'International Tables Vol C Tables 4.2.6.8 and 6.1.1.4'

loop_
_geom_angle_atom_site_label_1
_geom_angle_atom_site_label_2
_geom_angle_atom_site_label_3
_geom_angle
_geom_angle_publ_flag
F4B P1 F3B 92.5(11) ?
F6A P1 F5A 90.4(3) ?
F4B P1 F2B 92.7(8) ?
F3B P1 F2B 91.1(12) ?
F6A P1 F1A 91.5(3) ?
F5A P1 F1A 90.41(19) ?
F6A P1 F4A 90.6(3) ?
F5A P1 F4A 90.48(19) ?
F1A P1 F4A 177.7(2) ?
F6A P1 F2A 90.8(3) ?
F5A P1 F2A 178.7(3) ?
F1A P1 F2A 89.66(18) ?
F4A P1 F2A 89.4(2) ?
F6A P1 F3A 179.8(4) ?
F5A P1 F3A 89.6(4) ?
F1A P1 F3A 88.7(3) ?
F4A P1 F3A 89.1(3) ?
F2A P1 F3A 89.1(3) ?
F4B P1 F5B 92.2(9) ?
F3B P1 F5B 90.0(12) ?
F2B P1 F5B 174.9(8) ?
F4B P1 F1B 178.0(9) ?
F3B P1 F1B 89.1(11) ?
F2B P1 F1B 88.5(7) ?
F5B P1 F1B 86.6(8) ?
F4B P1 F6B 91.0(10) ?
F3B P1 F6B 176.3(13) ?
F2B P1 F6B 89.6(11) ?
F5B P1 F6B 89.0(11) ?
F1B P1 F6B 87.3(8) ?
F6C S1Z O2Z 125.6(18) ?
F6C S1Z O1Z 96.3(12) ?
O2Z S1Z O1Z 113.9(19) ?
F6C S1Z F5C 112.2(12) ?
O2Z S1Z F5C 105(2) ?
O1Z S1Z F5C 16.3(14) ?
F6C S1Z O3Z 16.6(15) ?
O2Z S1Z O3Z 116.7(17) ?
O1Z S1Z O3Z 112.8(12) ?
F5C S1Z O3Z 128.5(12) ?
F6C S1Z F4C 112.9(17) ?
O2Z S1Z F4C 15(2) ?
O1Z S1Z F4C 111.5(19) ?
F5C S1Z F4C 106(2) ?
O3Z S1Z F4C 106.7(17) ?
F6C S1Z C1Z 112.7(11) ?
O2Z S1Z C1Z 102.4(11) ?
O1Z S1Z C1Z 104.4(11) ?
F5C S1Z C1Z 94.1(12) ?
O3Z S1Z C1Z 104.7(8) ?
F4C S1Z C1Z 116.7(11) ?
F6C S1Z F1C 88.3(9) ?
O2Z S1Z F1C 79.0(14) ?
O1Z S1Z F1C 158.9(12) ?
F5C S1Z F1C 148.6(11) ?
O3Z S1Z F1C 72.1(8) ?
F4C S1Z F1C 85.3(14) ?
C1Z S1Z F1C 55.1(4) ?
F6C S1Z F2C 86.0(12) ?
O2Z S1Z F2C 137.2(11) ?
O1Z S1Z F2C 86.2(12) ?
F5C S1Z F2C 84.1(14) ?
O3Z S1Z F2C 85.2(9) ?
F4C S1Z F2C 151.3(12) ?
C1Z S1Z F2C 34.8(3) ?
F1C S1Z F2C 73.5(4) ?
F6C S1Z F3C 152.6(11) ?
O2Z S1Z F3C 69.3(11) ?
O1Z S1Z F3C 97.0(9) ?
F5C S1Z F3C 81.0(8) ?
O3Z S1Z F3C 140.6(8) ?
F4C S1Z F3C 84.1(12) ?
C1Z S1Z F3C 40.4(4) ?
F1C S1Z F3C 71.2(3) ?
F2C S1Z F3C 71.0(5) ?
S1Z O1Z P2C 15.3(5) ?
S1Z O2Z P2C 20.0(5) ?
S1Z O3Z P2C 15.2(4) ?
F2C C1Z F3Z 119.0(8) ?
F2C C1Z F2Z 122.5(9) ?
F3Z C1Z F2Z 110.6(6) ?
F2C C1Z F3C 134.8(8) ?
F3Z C1Z F3C 103.7(6) ?
F2Z C1Z F3C 43.7(4) ?
F2C C1Z F1Z 33.4(5) ?
F3Z C1Z F1Z 106.9(6) ?
F2Z C1Z F1Z 106.9(7) ?
F3C C1Z F1Z 144.3(8) ?
F2C C1Z P2C 81.4(7) ?
F3Z C1Z P2C 107.8(7) ?
F2Z C1Z P2C 109.9(7) ?
F3C C1Z P2C 71.7(7) ?
F1Z C1Z P2C 114.8(7) ?
F2C C1Z F1C 103.4(8) ?
F3Z C1Z F1C 47.5(4) ?
F2Z C1Z F1C 131.9(7) ?
F3C C1Z F1C 94.3(7) ?
F1Z C1Z F1C 120.0(6) ?
P2C C1Z F1C 60.8(5) ?
F2C C1Z S1Z 75.7(6) ?
F3Z C1Z S1Z 110.8(6) ?
F2Z C1Z S1Z 112.4(5) ?
F3C C1Z S1Z 76.0(6) ?
F1Z C1Z S1Z 109.0(6) ?
P2C C1Z S1Z 5.8(5) ?
F1C C1Z S1Z 63.4(4) ?
F2C F1Z C1Z 55.7(11) ?
F1C F3Z C1Z 82.9(5) ?
F1C F3Z P2C 46.4(4) ?
C1Z F3Z P2C 37.1(4) ?
F3C F2Z C1Z 68.6(7) ?
F3C F2Z P2C 40.0(6) ?
C1Z F2Z P2C 35.9(4) ?
C1Z P2C O2Z 128.1(13) ?
C1Z P2C F6C 123.2(11) ?
O2Z P2C F6C 102.0(15) ?
C1Z P2C F3C 52.8(6) ?
O2Z P2C F3C 82.1(13) ?
F6C P2C F3C 175.8(12) ?
C1Z P2C F1C 70.2(6) ?
O2Z P2C F1C 87.9(15) ?
F6C P2C F1C 89.3(8) ?
F3C P2C F1C 90.2(5) ?
C1Z P2C F5C 108.2(13) ?
O2Z P2C F5C 94.9(19) ?
F6C P2C F5C 89.6(10) ?
F3C P2C F5C 90.7(9) ?
F1C P2C F5C 177.1(14) ?
C1Z P2C F2C 42.5(5) ?
O2Z P2C F2C 170.5(13) ?
F6C P2C F2C 86.7(10) ?
F3C P2C F2C 89.1(8) ?
F1C P2C F2C 88.6(6) ?
F5C P2C F2C 88.7(13) ?
C1Z P2C F4C 139.3(12) ?
O2Z P2C F4C 12(2) ?
F6C P2C F4C 90.4(15) ?
F3C P2C F4C 93.7(12) ?
F1C P2C F4C 90.0(14) ?
F5C P2C F4C 92.7(18) ?
F2C P2C F4C 176.8(15) ?
C1Z P2C O1Z 115.6(11) ?
O2Z P2C O1Z 98.0(17) ?
F6C P2C O1Z 75.7(10) ?
F3C P2C O1Z 104.6(10) ?
F1C P2C O1Z 164.6(10) ?
F5C P2C O1Z 14.0(14) ?
F2C P2C O1Z 87.6(11) ?
F4C P2C O1Z 93.0(16) ?
C1Z P2C O3Z 116.1(9) ?
O2Z P2C O3Z 100.8(15) ?
F6C P2C O3Z 15.3(11) ?
F3C P2C O3Z 163.6(9) ?
F1C P2C O3Z 73.9(8) ?
F5C P2C O3Z 105.0(10) ?
F2C P2C O3Z 86.7(9) ?
F4C P2C O3Z 90.2(15) ?
O1Z P2C O3Z 91.0(10) ?
C1Z P2C F3Z 35.2(4) ?
O2Z P2C F3Z 107.6(12) ?
F6C P2C F3Z 112.6(8) ?
F3C P2C F3Z 65.0(4) ?
F1C P2C F3Z 35.4(3) ?
F5C P2C F3Z 143.2(12) ?
F2C P2C F3Z 65.1(5) ?
F4C P2C F3Z 114.9(13) ?
O1Z P2C F3Z 150.1(11) ?
O3Z P2C F3Z 99.0(7) ?
C1Z P2C F2Z 34.3(4) ?
O2Z P2C F2Z 105.6(13) ?
F6C P2C F2Z 152.3(11) ?
F3C P2C F2Z 23.6(4) ?
F1C P2C F2Z 92.5(5) ?
F5C P2C F2Z 87.2(10) ?
F2C P2C F2Z 65.7(6) ?
F4C P2C F2Z 117.2(12) ?
O1Z P2C F2Z 99.5(9) ?
O3Z P2C F2Z 149.8(8) ?
F3Z P2C F2Z 59.3(3) ?
F3Z F1C P2C 98.2(5) ?
F3Z F1C C1Z 49.6(4) ?
P2C F1C C1Z 49.0(4) ?
F3Z F1C S1Z 111.1(4) ?
P2C F1C S1Z 13.4(4) ?
C1Z F1C S1Z 61.5(3) ?
F1Z F2C C1Z 90.9(14) ?
F1Z F2C P2C 147.0(15) ?
C1Z F2C P2C 56.1(5) ?
F1Z F2C S1Z 160.3(14) ?
C1Z F2C S1Z 69.6(5) ?
P2C F2C S1Z 13.4(3) ?
F2Z F3C C1Z 67.7(7) ?
F2Z F3C P2C 116.4(8) ?
C1Z F3C P2C 55.5(5) ?
F2Z F3C S1Z 121.2(7) ?
C1Z F3C S1Z 63.6(4) ?
P2C F3C S1Z 8.7(5) ?
S1Z F4C P2C 16.8(4) ?
S1Z F5C P2C 17.4(5) ?
S1Z F6C P2C 15.3(6) ?
O7 La1 O1W 126.70(8) y
O7 La1 O1 108.97(7) y
O1W La1 O1 124.29(8) y
O7 La1 N4 60.31(7) y
O1W La1 N4 142.44(9) y
O1 La1 N4 66.25(8) y
O7 La1 O4 76.35(8) y
O1W La1 O4 71.28(8) y
O1 La1 O4 130.48(8) y
N4 La1 O4 76.32(8) y
O7 La1 O6 129.03(7) y
O1W La1 O6 71.79(8) y
O1 La1 O6 72.09(7) y
N4 La1 O6 137.15(8) y
O4 La1 O6 143.05(7) y
O7 La1 O3 63.88(7) y
O1W La1 O3 63.44(7) y
O1 La1 O3 167.18(7) y
N4 La1 O3 114.82(7) y
O4 La1 O3 60.00(8) y
O6 La1 O3 103.59(7) y
O7 La1 N1 66.06(8) y
O1W La1 N1 141.32(8) y
O1 La1 N1 58.36(8) y
N4 La1 N1 76.17(8) y
O4 La1 N1 140.93(8) y
O6 La1 N1 73.91(7) y
O3 La1 N1 108.98(8) y
O7 La1 O5 167.34(7) y
O1W La1 O5 62.96(7) y
O1 La1 O5 62.40(7) y
N4 La1 O5 107.03(7) y
O4 La1 O5 101.87(8) y
O6 La1 O5 59.22(7) y
O3 La1 O5 126.41(7) y
N1 La1 O5 112.39(7) y
O7 La1 N2 70.81(8) y
O1W La1 N2 90.64(8) y
O1 La1 N2 107.00(8) y
N4 La1 N2 122.55(8) y
O4 La1 N2 120.40(8) y
O6 La1 N2 61.17(8) y
O3 La1 N2 61.11(8) y
N1 La1 N2 56.88(8) y
O5 La1 N2 119.64(8) y
O7 La1 N3 109.36(8) y
O1W La1 N3 89.83(9) y
O1 La1 N3 72.23(8) y
N4 La1 N3 57.20(8) y
O4 La1 N3 60.34(9) y
O6 La1 N3 118.44(8) y
O3 La1 N3 119.65(8) y
N1 La1 N3 122.45(8) y
O5 La1 N3 60.09(8) y
N2 La1 N3 179.23(9) y
O1 C1 N5 121.8(3) ?
O1 C1 C2 118.8(3) ?
N5 C1 C2 119.4(3) ?
N1 C2 C3 123.1(3) ?
N1 C2 C1 111.6(3) ?
C3 C2 C1 125.3(3) ?
C2 C3 C4 117.6(4) ?
C2 C3 H3 121.2 ?
C4 C3 H3 121.2 ?
C5 C4 C3 120.3(3) ?
C5 C4 H4 119.9 ?
C3 C4 H4 119.9 ?
C4 C5 C6 118.7(3) ?
C4 C5 H5 120.7 ?
C6 C5 H5 120.7 ?
N1 C6 C5 121.5(3) ?
N1 C6 C7 117.5(3) ?
C5 C6 C7 121.0(3) ?
N2 C7 C6 110.8(3) ?
N2 C7 H7A 109.5 ?
C6 C7 H7A 109.5 ?
N2 C7 H7B 109.5 ?
C6 C7 H7B 109.5 ?
H7A C7 H7B 108.1 ?
C9 C8 N2 113.5(3) ?
C9 C8 H8A 108.9 ?
N2 C8 H8A 108.9 ?
C9 C8 H8B 108.9 ?
N2 C8 H8B 108.9 ?
H8A C8 H8B 107.7 ?
O3 C9 C8 108.2(3) ?
O3 C9 H9A 110.1 ?
C8 C9 H9A 110.1 ?
O3 C9 H9B 110.1 ?
C8 C9 H9B 110.1 ?
H9A C9 H9B 108.4 ?
O3 C10 C11 108.9(3) ?
O3 C10 H10A 109.9 ?
C11 C10 H10A 109.9 ?
O3 C10 H10B 109.9 ?
C11 C10 H10B 109.9 ?
H10A C10 H10B 108.3 ?
O4 C11 C10 108.8(3) ?
O4 C11 H11A 109.9 ?
C10 C11 H11A 109.9 ?
O4 C11 H11B 109.9 ?
C10 C11 H11B 109.9 ?
H11A C11 H11B 108.3 ?
O4 C12 C13 108.1(3) ?
O4 C12 H12A 110.1 ?
C13 C12 H12A 110.1 ?
O4 C12 H12B 110.1 ?
C13 C12 H12B 110.1 ?
H12A C12 H12B 108.4 ?
N3 C13 C12 112.6(4) ?
N3 C13 H13A 109.1 ?
C12 C13 H13A 109.1 ?
N3 C13 H13B 109.1 ?
C12 C13 H13B 109.1 ?
H13A C13 H13B 107.8 ?
C15 C14 N3 112.9(3) ?
C15 C14 H14A 109 ?
N3 C14 H14A 109 ?
C15 C14 H14B 109 ?
N3 C14 H14B 109 ?
H14A C14 H14B 107.8 ?
O5 C15 C14 107.7(3) ?
O5 C15 H15A 110.2 ?
C14 C15 H15A 110.2 ?
O5 C15 H15B 110.2 ?
C14 C15 H15B 110.2 ?
H15A C15 H15B 108.5 ?
O5 C16 C17 109.1(3) ?
O5 C16 H16A 109.9 ?
C17 C16 H16A 109.9 ?
O5 C16 H16B 109.9 ?
C17 C16 H16B 109.9 ?
H16A C16 H16B 108.3 ?
O6 C17 C16 108.8(3) ?
O6 C17 H17A 109.9 ?
C16 C17 H17A 109.9 ?
O6 C17 H17B 109.9 ?
C16 C17 H17B 109.9 ?
H17A C17 H17B 108.3 ?
O6 C18 C19 108.2(3) ?
O6 C18 H18A 110.1 ?
C19 C18 H18A 110.1 ?
O6 C18 H18B 110.1 ?
C19 C18 H18B 110.1 ?
H18A C18 H18B 108.4 ?
N2 C19 C18 112.7(3) ?
N2 C19 H19A 109 ?
C18 C19 H19A 109 ?
N2 C19 H19B 109 ?
C18 C19 H19B 109 ?
H19A C19 H19B 107.8 ?
N3 C20 C21 109.8(3) ?
N3 C20 H20A 109.7 ?
C21 C20 H20A 109.7 ?
N3 C20 H20B 109.7 ?
C21 C20 H20B 109.7 ?
H20A C20 H20B 108.2 ?
N4 C21 C22 121.6(3) ?
N4 C21 C20 116.8(3) ?
C22 C21 C20 121.7(3) ?
C23 C22 C21 119.4(3) ?
C23 C22 H22 120.3 ?
C21 C22 H22 120.3 ?
C22 C23 C24 119.4(3) ?
C22 C23 H23 120.3 ?
C24 C23 H23 120.3 ?
C25 C24 C23 118.0(3) ?
C25 C24 H24 121 ?
C23 C24 H24 121 ?
N4 C25 C24 122.8(3) ?
N4 C25 C26 114.5(3) ?
C24 C25 C26 122.7(3) ?
O8 C26 O7 125.8(3) ?
O8 C26 C25 118.5(3) ?
O7 C26 C25 115.7(3) ?
C1 O1 La1 126.4(2) ?
C9 O3 C10 110.3(3) ?
C9 O3 La1 119.6(2) ?
C10 O3 La1 114.3(2) ?
C11 O4 C12 109.8(3) ?
C11 O4 La1 119.0(2) ?
C12 O4 La1 119.6(2) ?
C15 O5 C16 109.2(3) ?
C15 O5 La1 120.3(2) ?
C16 O5 La1 115.9(2) ?
C18 O6 C17 109.3(3) ?
C18 O6 La1 116.3(2) ?
C17 O6 La1 119.4(2) ?
C26 O7 La1 126.0(2) ?
C6 N1 C2 118.8(3) ?
C6 N1 La1 121.2(2) ?
C2 N1 La1 117.7(2) ?
C19 N2 C7 107.8(3) ?
C19 N2 C8 108.5(3) ?
C7 N2 C8 109.3(3) ?
C19 N2 La1 111.8(2) ?
C7 N2 La1 109.80(19) ?
C8 N2 La1 109.6(2) ?
C13 N3 C20 107.7(3) ?
C13 N3 C14 109.1(3) ?
C20 N3 C14 109.5(3) ?
C13 N3 La1 111.6(2) ?
C20 N3 La1 108.8(2) ?
C14 N3 La1 110.1(2) ?
C21 N4 C25 118.8(3) ?
C21 N4 La1 124.2(2) ?
C25 N4 La1 116.4(2) ?
C1 N5 H15N 117(2) ?
C1 N5 H25N 122(3) ?
H15N N5 H25N 121(4) ?
La1 O1W H12W 126(3) ?
La1 O1W H1W 120(3) ?
H12W O1W H1W 113(4) ?
H21W O2W H22W 111(4) ?
H31W O3W H32W 109(4) ?

loop_
_geom_bond_atom_site_label_1
_geom_bond_atom_site_label_2
_geom_bond_distance
_geom_bond_publ_flag
P1 F4B 1.536(14) ?
P1 F3B 1.57(2) ?
P1 F6A 1.580(5) ?
P1 F5A 1.591(4) ?
P1 F2B 1.591(12) ?
P1 F1A 1.597(4) ?
P1 F4A 1.600(4) ?
P1 F2A 1.608(3) ?
P1 F3A 1.613(6) ?
P1 F5B 1.618(14) ?
P1 F1B 1.621(12) ?
P1 F6B 1.623(18) ?
S1Z F6C 1.22(2) ?
S1Z O2Z 1.37(2) ?
S1Z O1Z 1.44(3) ?
S1Z F5C 1.45(3) ?
S1Z O3Z 1.496(19) ?
S1Z F4C 1.50(3) ?
S1Z C1Z 1.836(8) ?
S1Z F1C 1.867(8) ?
S1Z F2C 1.899(10) ?
S1Z F3C 1.990(10) ?
O1Z P2C 1.70(3) ?
O2Z P2C 1.42(3) ?
O3Z P2C 1.74(2) ?
C1Z F2C 1.118(10) ?
C1Z F3Z 1.314(8) ?
C1Z F2Z 1.321(9) ?
C1Z F3C 1.329(10) ?
C1Z F1Z 1.352(10) ?
C1Z P2C 1.375(11) ?
C1Z F1C 1.713(10) ?
F1Z F2C 0.744(7) ?
F3Z F1C 1.273(7) ?
F3Z P2C 2.173(9) ?
F2Z F3C 0.986(8) ?
F2Z P2C 2.206(11) ?
P2C F6C 1.54(2) ?
P2C F3C 1.583(13) ?
P2C F1C 1.589(10) ?
P2C F5C 1.61(3) ?
P2C F2C 1.637(13) ?
P2C F4C 1.66(3) ?
La1 O7 2.472(2) y
La1 O1W 2.511(2) y
La1 O1 2.541(2) y
La1 N4 2.731(3) y
La1 O4 2.738(2) y
La1 O6 2.765(2) y
La1 O3 2.775(2) y
La1 N1 2.777(3) y
La1 O5 2.806(2) y
La1 N2 2.891(3) y
La1 N3 2.922(3) y
C1 O1 1.240(4) ?
C1 N5 1.314(4) ?
C1 C2 1.505(5) ?
C2 N1 1.341(4) ?
C2 C3 1.384(5) ?
C3 C4 1.386(5) ?
C3 H3 0.95 ?
C4 C5 1.367(5) ?
C4 H4 0.95 ?
C5 C6 1.405(5) ?
C5 H5 0.95 ?
C6 N1 1.337(4) ?
C6 C7 1.500(5) ?
C7 N2 1.477(4) ?
C7 H7A 0.99 ?
C7 H7B 0.99 ?
C8 C9 1.488(6) ?
C8 N2 1.493(5) ?
C8 H8A 0.99 ?
C8 H8B 0.99 ?
C9 O3 1.415(4) ?
C9 H9A 0.99 ?
C9 H9B 0.99 ?
C10 O3 1.443(4) ?
C10 C11 1.472(6) ?
C10 H10A 0.99 ?
C10 H10B 0.99 ?
C11 O4 1.426(4) ?
C11 H11A 0.99 ?
C11 H11B 0.99 ?
C12 O4 1.444(5) ?
C12 C13 1.486(6) ?
C12 H12A 0.99 ?
C12 H12B 0.99 ?
C13 N3 1.469(5) ?
C13 H13A 0.99 ?
C13 H13B 0.99 ?
C14 C15 1.488(6) ?
C14 N3 1.491(5) ?
C14 H14A 0.99 ?
C14 H14B 0.99 ?
C15 O5 1.426(4) ?
C15 H15A 0.99 ?
C15 H15B 0.99 ?
C16 O5 1.430(5) ?
C16 C17 1.479(6) ?
C16 H16A 0.99 ?
C16 H16B 0.99 ?
C17 O6 1.437(4) ?
C17 H17A 0.99 ?
C17 H17B 0.99 ?
C18 O6 1.435(5) ?
C18 C19 1.493(5) ?
C18 H18A 0.99 ?
C18 H18B 0.99 ?
C19 N2 1.475(5) ?
C19 H19A 0.99 ?
C19 H19B 0.99 ?
C20 N3 1.485(5) ?
C20 C21 1.507(5) ?
C20 H20A 0.99 ?
C20 H20B 0.99 ?
C21 N4 1.338(4) ?
C21 C22 1.383(5) ?
C22 C23 1.369(5) ?
C22 H22 0.95 ?
C23 C24 1.389(5) ?
C23 H23 0.95 ?
C24 C25 1.376(5) ?
C24 H24 0.95 ?
C25 N4 1.341(4) ?
C25 C26 1.510(5) ?
C26 O8 1.242(4) ?
C26 O7 1.271(4) ?
N5 H15N 0.93(4) ?
N5 H25N 0.87(4) ?
O1W H12W 0.76(4) ?
O1W H1W 0.80(4) ?
O2W H21W 0.79(4) ?
O2W H22W 0.81(4) ?
O3W H31W 0.813(18) ?
O3W H32W 0.827(18) ?

loop_
_geom_hbond_atom_site_label_D
_geom_hbond_atom_site_label_H
_geom_hbond_atom_site_label_A
_geom_hbond_distance_DH
_geom_hbond_distance_HA
_geom_hbond_distance_DA
_geom_hbond_angle_DHA
_geom_hbond_site_symmetry_A
C3 H3 O3Z 0.95 2.41 3.32(2) 160.2 .
C3 H3 F6C 0.95 2.36 3.30(2) 170.7 .
C5 H5 F4A 0.95 2.47 3.375(6) 159 1_556
C7 H7B F2A 0.99 2.62 3.398(8) 135.8 1_556
C7 H7B F4B 0.99 2.59 3.251(18) 124.4 1_556
C9 H9A F1A 0.99 2.56 3.309(5) 132.4 3_666
C10 H10A F3A 0.99 2.5 3.394(8) 150.7 2_655
C10 H10B O7 0.99 2.59 3.100(4) 112.3 .
C11 H11A O2W 0.99 2.6 3.499(5) 151.2 4_576
C12 H12B O8 0.99 2.53 3.479(5) 161.2 4_575
C14 H14A O2Z 0.99 2.35 3.32(3) 167.3 2
C14 H14A F4C 0.99 2.49 3.44(3) 161.2 2
C15 H15A F5C 0.99 2.58 3.56(3) 169.9 4_565
C15 H15B O8 0.99 2.54 3.342(4) 138.1 1_554
C16 H16B O1 0.99 2.53 3.051(4) 112.4 .
C17 H17B O2W 0.99 2.46 3.311(5) 144.1 .
C18 H18B F5B 0.99 2.56 3.33(2) 134 .
C19 H19B F5B 0.99 2.51 3.16(2) 122.6 4_566
C20 H20A F5C 0.99 2.63 3.56(3) 156.8 4_565
C20 H20A O1 0.99 2.48 3.016(5) 113.7 .
C20 H20B F3Z 0.99 2.47 3.458(5) 174.6 2
N5 H15N S1Z 0.93(4) 3.01(4) 3.912(6) 164(3) 4_565
N5 H15N O1Z 0.93(4) 1.83(5) 2.75(2) 175(4) 4_565
N5 H15N F5C 0.93(4) 2.17(4) 3.08(2) 169(4) 4_565
N5 H25N O3Z 0.87(4) 1.95(4) 2.795(16) 161(4) .
N5 H25N F1C 0.87(4) 2.60(4) 3.168(6) 123(3) .
N5 H25N F2C 0.87(4) 2.49(4) 3.141(9) 132(3) .
N5 H25N F6C 0.87(4) 2.26(4) 3.127(17) 171(4) .
O1W H12W O2W 0.76(4) 1.97(4) 2.722(3) 166(4) .
O1W H1W O3W 0.80(4) 1.97(4) 2.730(4) 160(4) .
O2W H21W F1A 0.79(4) 2.23(4) 2.941(5) 149(4) 3_665
O2W H21W F2B 0.79(4) 2.42(5) 3.12(3) 148(4) 3_665
O2W H22W O8 0.81(4) 1.91(4) 2.709(3) 168(4) 1_554
O3W H31W F5A 0.813(18) 2.10(2) 2.875(6) 159(4) 2_655
O3W H31W F1B 0.813(18) 2.33(4) 3.10(4) 157(4) 2_655
O3W H31W F5B 0.813(18) 2.47(5) 3.19(4) 148(4) 2_655
O3W H32W F2A 0.827(18) 2.04(2) 2.857(5) 171(4) 3_665
O3W H32W F2B 0.827(18) 2.10(3) 2.909(16) 166(4) 3_665

loop_
_geom_torsion_atom_site_label_1
_geom_torsion_atom_site_label_2
_geom_torsion_atom_site_label_3
_geom_torsion_atom_site_label_4
_geom_torsion
F6C S1Z O1Z P2C -130(3)
O2Z S1Z O1Z P2C 96(3)
F5C S1Z O1Z P2C 37(9)
O3Z S1Z O1Z P2C -128(3)
F4C S1Z O1Z P2C 112(3)
C1Z S1Z O1Z P2C -14.8(19)
F1C S1Z O1Z P2C -28(2)
F2C S1Z O1Z P2C -45(2)
F3C S1Z O1Z P2C 26(2)
F6C S1Z O2Z P2C 129(3)
O1Z S1Z O2Z P2C -114(2)
F5C S1Z O2Z P2C -99(2)
O3Z S1Z O2Z P2C 112(2)
F4C S1Z O2Z P2C 163(12)
C1Z S1Z O2Z P2C -1.4(17)
F1C S1Z O2Z P2C 48.8(18)
F2C S1Z O2Z P2C -2(2)
F3C S1Z O2Z P2C -25.0(19)
F6C S1Z O3Z P2C 137(6)
O2Z S1Z O3Z P2C -97(2)
O1Z S1Z O3Z P2C 129(3)
F5C S1Z O3Z P2C 123(3)
F4C S1Z O3Z P2C -109(2)
C1Z S1Z O3Z P2C 15.7(18)
F1C S1Z O3Z P2C -29(2)
F2C S1Z O3Z P2C 44.8(19)
F3C S1Z O3Z P2C -7.2(17)
F6C S1Z C1Z F2C 42.7(12)
O2Z S1Z C1Z F2C -179.7(17)
O1Z S1Z C1Z F2C -60.7(12)
F5C S1Z C1Z F2C -73.5(12)
O3Z S1Z C1Z F2C 58.1(10)
F4C S1Z C1Z F2C 175.8(18)
F1C S1Z C1Z F2C 113.4(7)
F3C S1Z C1Z F2C -144.4(9)
F6C S1Z C1Z F3Z -73.3(12)
O2Z S1Z C1Z F3Z 64.3(17)
O1Z S1Z C1Z F3Z -176.7(11)
F5C S1Z C1Z F3Z 170.5(12)
O3Z S1Z C1Z F3Z -58.0(10)
F4C S1Z C1Z F3Z 59.7(18)
F1C S1Z C1Z F3Z -2.7(5)
F2C S1Z C1Z F3Z -116.0(9)
F3C S1Z C1Z F3Z 99.6(7)
F6C S1Z C1Z F2Z 162.4(11)
O2Z S1Z C1Z F2Z -60.0(18)
O1Z S1Z C1Z F2Z 59.0(13)
F5C S1Z C1Z F2Z 46.2(12)
O3Z S1Z C1Z F2Z 177.7(10)
F4C S1Z C1Z F2Z -64.6(18)
F1C S1Z C1Z F2Z -127.0(7)
F2C S1Z C1Z F2Z 119.7(10)
F3C S1Z C1Z F2Z -24.7(5)
F6C S1Z C1Z F3C -172.9(11)
O2Z S1Z C1Z F3C -35.3(17)
O1Z S1Z C1Z F3C 83.7(12)
F5C S1Z C1Z F3C 70.9(11)
O3Z S1Z C1Z F3C -157.5(9)
F4C S1Z C1Z F3C -39.8(18)
F1C S1Z C1Z F3C -102.3(5)
F2C S1Z C1Z F3C 144.4(9)
F6C S1Z C1Z F1Z 44.1(12)
O2Z S1Z C1Z F1Z -178.3(16)
O1Z S1Z C1Z F1Z -59.3(12)
F5C S1Z C1Z F1Z -72.1(12)
O3Z S1Z C1Z F1Z 59.4(10)
F4C S1Z C1Z F1Z 177.1(18)
F1C S1Z C1Z F1Z 114.7(6)
F2C S1Z C1Z F1Z 1.4(6)
F3C S1Z C1Z F1Z -143.0(8)
F6C S1Z C1Z P2C -133(6)
O2Z S1Z C1Z P2C 5(6)
O1Z S1Z C1Z P2C 124(6)
F5C S1Z C1Z P2C 111(6)
O3Z S1Z C1Z P2C -117(6)
F4C S1Z C1Z P2C 0(6)
F1C S1Z C1Z P2C -62(6)
F2C S1Z C1Z P2C -175(6)
F3C S1Z C1Z P2C 40(6)
F6C S1Z C1Z F1C -70.7(11)
O2Z S1Z C1Z F1C 66.9(16)
O1Z S1Z C1Z F1C -174.0(11)
F5C S1Z C1Z F1C 173.1(11)
O3Z S1Z C1Z F1C -55.3(9)
F4C S1Z C1Z F1C 62.4(17)
F2C S1Z C1Z F1C -113.4(7)
F3C S1Z C1Z F1C 102.3(5)
F3Z C1Z F1Z F2C 117.4(12)
F2Z C1Z F1Z F2C -124.1(12)
F3C C1Z F1Z F2C -94.8(16)
P2C C1Z F1Z F2C -2.1(12)
F1C C1Z F1Z F2C 67.2(12)
S1Z C1Z F1Z F2C -2.4(11)
F2C C1Z F3Z F1C -81.5(10)
F2Z C1Z F3Z F1C 128.6(7)
F3C C1Z F3Z F1C 83.3(7)
F1Z C1Z F3Z F1C -115.4(6)
P2C C1Z F3Z F1C 8.4(7)
S1Z C1Z F3Z F1C 3.2(5)
F2C C1Z F3Z P2C -89.9(11)
F2Z C1Z F3Z P2C 120.1(10)
F3C C1Z F3Z P2C 74.8(9)
F1Z C1Z F3Z P2C -123.9(9)
F1C C1Z F3Z P2C -8.4(7)
S1Z C1Z F3Z P2C -5.2(6)
F2C C1Z F2Z F3C 122.8(11)
F3Z C1Z F2Z F3C -88.4(8)
F1Z C1Z F2Z F3C 155.5(8)
P2C C1Z F2Z F3C 30.4(9)
F1C C1Z F2Z F3C -37.7(9)
S1Z C1Z F2Z F3C 36.0(8)
F2C C1Z F2Z P2C 92.4(10)
F3Z C1Z F2Z P2C -118.8(10)
F3C C1Z F2Z P2C -30.4(9)
F1Z C1Z F2Z P2C 125.1(9)
F1C C1Z F2Z P2C -68.1(9)
S1Z C1Z F2Z P2C 5.6(6)
F2C C1Z P2C O2Z -179(2)
F3Z C1Z P2C O2Z 64(2)
F2Z C1Z P2C O2Z -57(2)
F3C C1Z P2C O2Z -35(2)
F1Z C1Z P2C O2Z -177(2)
F1C C1Z P2C O2Z 71(2)
S1Z C1Z P2C O2Z -174(7)
F2C C1Z P2C F6C 35.3(12)
F3Z C1Z P2C F6C -82.5(12)
F2Z C1Z P2C F6C 156.9(10)
F3C C1Z P2C F6C 178.5(11)
F1Z C1Z P2C F6C 36.4(13)
F1C C1Z P2C F6C -75.4(11)
S1Z C1Z P2C F6C 40(6)
F2C C1Z P2C F3C -143.2(8)
F3Z C1Z P2C F3C 99.0(7)
F2Z C1Z P2C F3C -21.6(6)
F1Z C1Z P2C F3C -142.1(8)
F1C C1Z P2C F3C 106.1(6)
S1Z C1Z P2C F3C -139(6)
F2C C1Z P2C F1C 110.7(7)
F3Z C1Z P2C F1C -7.1(6)
F2Z C1Z P2C F1C -127.7(7)
F3C C1Z P2C F1C -106.1(6)
F1Z C1Z P2C F1C 111.9(7)
S1Z C1Z P2C F1C 115(6)
F2C C1Z P2C F5C -66.7(12)
F3Z C1Z P2C F5C 175.5(11)
F2Z C1Z P2C F5C 54.9(13)
F3C C1Z P2C F5C 76.5(12)
F1Z C1Z P2C F5C -65.5(13)
F1C C1Z P2C F5C -177.4(12)
S1Z C1Z P2C F5C -62(6)
F3Z C1Z P2C F2C -117.8(9)
F2Z C1Z P2C F2C 121.6(10)
F3C C1Z P2C F2C 143.2(8)
F1Z C1Z P2C F2C 1.1(7)
F1C C1Z P2C F2C -110.7(7)
S1Z C1Z P2C F2C 5(6)
F2C C1Z P2C F4C 176(2)
F3Z C1Z P2C F4C 58(2)
F2Z C1Z P2C F4C -62(3)
F3C C1Z P2C F4C -41(2)
F1Z C1Z P2C F4C 177(2)
F1C C1Z P2C F4C 65(2)
S1Z C1Z P2C F4C -18E1(10)
F2C C1Z P2C O1Z -53.8(12)
F3Z C1Z P2C O1Z -171.7(11)
F2Z C1Z P2C O1Z 67.8(13)
F3C C1Z P2C O1Z 89.4(12)
F1Z C1Z P2C O1Z -52.7(13)
F1C C1Z P2C O1Z -164.6(12)
S1Z C1Z P2C O1Z -49(6)
F2C C1Z P2C O3Z 51.0(11)
F3Z C1Z P2C O3Z -66.9(11)
F2Z C1Z P2C O3Z 172.6(9)
F3C C1Z P2C O3Z -165.8(10)
F1Z C1Z P2C O3Z 52.1(12)
F1C C1Z P2C O3Z -59.7(9)
S1Z C1Z P2C O3Z 56(6)
F2C C1Z P2C F3Z 117.8(9)
F2Z C1Z P2C F3Z -120.6(10)
F3C C1Z P2C F3Z -99.0(7)
F1Z C1Z P2C F3Z 119.0(9)
F1C C1Z P2C F3Z 7.1(6)
S1Z C1Z P2C F3Z 122(6)
F2C C1Z P2C F2Z -121.6(10)
F3Z C1Z P2C F2Z 120.6(10)
F3C C1Z P2C F2Z 21.6(6)
F1Z C1Z P2C F2Z -120.5(10)
F1C C1Z P2C F2Z 127.7(7)
S1Z C1Z P2C F2Z -117(6)
S1Z O2Z P2C C1Z 178(3)
S1Z O2Z P2C F6C -30.9(18)
S1Z O2Z P2C F3C 150(2)
S1Z O2Z P2C F1C -120(2)
S1Z O2Z P2C F5C 59.8(19)
S1Z O2Z P2C F4C -20(13)
S1Z O2Z P2C O1Z 46.1(18)
S1Z O2Z P2C O3Z -46.5(18)
S1Z O2Z P2C F3Z -150(2)
S1Z O2Z P2C F2Z 148(2)
S1Z O1Z P2C C1Z 159(3)
S1Z O1Z P2C O2Z -62(2)
S1Z O1Z P2C F6C 38(2)
S1Z O1Z P2C F3C -146(3)
S1Z O1Z P2C F1C 50(5)
S1Z O1Z P2C F5C -141(10)
S1Z O1Z P2C F2C 126(2)
S1Z O1Z P2C F4C -51(2)
S1Z O1Z P2C O3Z 39(2)
S1Z O1Z P2C F3Z 149(3)
S1Z O1Z P2C F2Z -170(2)
S1Z O3Z P2C C1Z -157(3)
S1Z O3Z P2C O2Z 60(2)
S1Z O3Z P2C F6C -36(5)
S1Z O3Z P2C F3C 159(5)
S1Z O3Z P2C F1C 145(2)
S1Z O3Z P2C F5C -38(2)
S1Z O3Z P2C F2C -125(2)
S1Z O3Z P2C F4C 55(2)
S1Z O3Z P2C O1Z -38(2)
S1Z O3Z P2C F3Z 170(2)
S1Z O3Z P2C F2Z -149(3)
C1Z F3Z F1C P2C -7.0(6)
P2C F3Z F1C C1Z 7.0(6)
C1Z F3Z F1C S1Z -3.2(5)
P2C F3Z F1C S1Z 3.8(5)
C1Z P2C F1C F3Z 7.1(6)
O2Z P2C F1C F3Z -125.0(12)
F6C P2C F1C F3Z 133.0(10)
F3C P2C F1C F3Z -42.9(7)
F2C P2C F1C F3Z 46.2(6)
F4C P2C F1C F3Z -136.6(12)
O1Z P2C F1C F3Z 122(5)
O3Z P2C F1C F3Z 133.2(8)
F2Z P2C F1C F3Z -19.4(5)
O2Z P2C F1C C1Z -132.1(13)
F6C P2C F1C C1Z 125.9(11)
F3C P2C F1C C1Z -50.0(6)
F2C P2C F1C C1Z 39.2(5)
F4C P2C F1C C1Z -143.7(13)
O1Z P2C F1C C1Z 115(5)
O3Z P2C F1C C1Z 126.1(9)
F3Z P2C F1C C1Z -7.1(6)
F2Z P2C F1C C1Z -26.5(4)
C1Z P2C F1C S1Z -157(3)
O2Z P2C F1C S1Z 71(2)
F6C P2C F1C S1Z -31(2)
F3C P2C F1C S1Z 153(3)
F2C P2C F1C S1Z -118(2)
F4C P2C F1C S1Z 59(2)
O1Z P2C F1C S1Z -42(4)
O3Z P2C F1C S1Z -31(2)
F3Z P2C F1C S1Z -164(2)
F2Z P2C F1C S1Z 176(3)
F2C C1Z F1C F3Z 117.2(8)
F2Z C1Z F1C F3Z -79.6(8)
F3C C1Z F1C F3Z -104.6(6)
F1Z C1Z F1C F3Z 85.8(6)
P2C C1Z F1C F3Z -170.8(7)
S1Z C1Z F1C F3Z -176.6(6)
F2C C1Z F1C P2C -72.0(7)
F3Z C1Z F1C P2C 170.8(7)
F2Z C1Z F1C P2C 91.2(9)
F3C C1Z F1C P2C 66.2(7)
F1Z C1Z F1C P2C -103.4(8)
S1Z C1Z F1C P2C -5.8(7)
F2C C1Z F1C S1Z -66.1(6)
F3Z C1Z F1C S1Z 176.6(6)
F2Z C1Z F1C S1Z 97.0(7)
F3C C1Z F1C S1Z 72.0(5)
F1Z C1Z F1C S1Z -97.5(6)
P2C C1Z F1C S1Z 5.8(7)
F6C S1Z F1C F3Z 122.2(12)
O2Z S1Z F1C F3Z -111.0(13)
O1Z S1Z F1C F3Z 19(3)
F5C S1Z F1C F3Z -10(2)
O3Z S1Z F1C F3Z 126.1(9)
F4C S1Z F1C F3Z -124.6(14)
C1Z S1Z F1C F3Z 2.8(5)
F2C S1Z F1C F3Z 35.9(5)
F3C S1Z F1C F3Z -39.2(5)
F6C S1Z F1C P2C 139(3)
O2Z S1Z F1C P2C -94(3)
O1Z S1Z F1C P2C 36(3)
F5C S1Z F1C P2C 6(3)
O3Z S1Z F1C P2C 143(3)
F4C S1Z F1C P2C -108(3)
C1Z S1Z F1C P2C 19(2)
F2C S1Z F1C P2C 52(2)
F3C S1Z F1C P2C -23(2)
F6C S1Z F1C C1Z 119.5(12)
O2Z S1Z F1C C1Z -113.7(13)
O1Z S1Z F1C C1Z 16(3)
F5C S1Z F1C C1Z -13(2)
O3Z S1Z F1C C1Z 123.3(9)
F4C S1Z F1C C1Z -127.4(13)
F2C S1Z F1C C1Z 33.1(4)
F3C S1Z F1C C1Z -42.0(4)
C1Z F1Z F2C P2C 2.9(17)
C1Z F1Z F2C S1Z 7(3)
F3Z C1Z F2C F1Z -76.3(13)
F2Z C1Z F2C F1Z 70.0(13)
F3C C1Z F2C F1Z 124.9(14)
P2C C1Z F2C F1Z 178.1(11)
F1C C1Z F2C F1Z -124.8(10)
S1Z C1Z F2C F1Z 177.6(11)
F3Z C1Z F2C P2C 105.6(10)
F2Z C1Z F2C P2C -108.1(9)
F3C C1Z F2C P2C -53.3(13)
F1Z C1Z F2C P2C -178.1(11)
F1C C1Z F2C P2C 57.1(6)
S1Z C1Z F2C P2C -0.5(6)
F3Z C1Z F2C S1Z 106.1(9)
F2Z C1Z F2C S1Z -107.7(8)
F3C C1Z F2C S1Z -52.8(13)
F1Z C1Z F2C S1Z -177.6(11)
P2C C1Z F2C S1Z 0.5(6)
F1C C1Z F2C S1Z 57.5(5)
C1Z P2C F2C F1Z -3(2)
F6C P2C F2C F1Z -154(2)
F3C P2C F2C F1Z 25(2)
F1C P2C F2C F1Z -65(2)
F5C P2C F2C F1Z 116(2)
O1Z P2C F2C F1Z 130(2)
O3Z P2C F2C F1Z -139(2)
F3Z P2C F2C F1Z -38(2)
F2Z P2C F2C F1Z 28(2)
F6C P2C F2C C1Z -151.0(10)
F3C P2C F2C C1Z 28.5(7)
F1C P2C F2C C1Z -61.7(7)
F5C P2C F2C C1Z 119.3(11)
O1Z P2C F2C C1Z 133.2(11)
O3Z P2C F2C C1Z -135.6(9)
F3Z P2C F2C C1Z -34.2(6)
F2Z P2C F2C C1Z 31.7(6)
C1Z P2C F2C S1Z -178(2)
F6C P2C F2C S1Z 31(2)
F3C P2C F2C S1Z -150(3)
F1C P2C F2C S1Z 120(2)
F5C P2C F2C S1Z -59(2)
O1Z P2C F2C S1Z -45(2)
O3Z P2C F2C S1Z 46(2)
F3Z P2C F2C S1Z 148(2)
F2Z P2C F2C S1Z -146(2)
F6C S1Z F2C F1Z -148(4)
O2Z S1Z F2C F1Z -7(5)
O1Z S1Z F2C F1Z 115(4)
F5C S1Z F2C F1Z 99(4)
O3Z S1Z F2C F1Z -132(4)
F4C S1Z F2C F1Z -15(5)
C1Z S1Z F2C F1Z -7(3)
F1C S1Z F2C F1Z -59(4)
F3C S1Z F2C F1Z 16(4)
F6C S1Z F2C C1Z -141.2(11)
O2Z S1Z F2C C1Z 0(2)
O1Z S1Z F2C C1Z 122.2(10)
F5C S1Z F2C C1Z 106.0(10)
O3Z S1Z F2C C1Z -124.5(10)
F4C S1Z F2C C1Z -8(3)
F1C S1Z F2C C1Z -51.8(6)
F3C S1Z F2C C1Z 23.5(6)
F6C S1Z F2C P2C -139(3)
O2Z S1Z F2C P2C 2(3)
O1Z S1Z F2C P2C 124(3)
F5C S1Z F2C P2C 108(2)
O3Z S1Z F2C P2C -123(2)
F4C S1Z F2C P2C -6(4)
C1Z S1Z F2C P2C 2(2)
F1C S1Z F2C P2C -50(2)
F3C S1Z F2C P2C 25(2)
P2C F2Z F3C C1Z 27.5(7)
C1Z F2Z F3C P2C -27.5(7)
C1Z F2Z F3C S1Z -35.9(7)
P2C F2Z F3C S1Z -8.4(5)
F2C C1Z F3C F2Z -93.3(16)
F3Z C1Z F3C F2Z 105.6(7)
F1Z C1Z F3C F2Z -42.8(14)
P2C C1Z F3C F2Z -149.9(8)
F1C C1Z F3C F2Z 152.9(7)
S1Z C1Z F3C F2Z -146.0(7)
F2C C1Z F3C P2C 56.6(13)
F3Z C1Z F3C P2C -104.5(8)
F2Z C1Z F3C P2C 149.9(8)
F1Z C1Z F3C P2C 107.2(13)
F1C C1Z F3C P2C -57.2(5)
S1Z C1Z F3C P2C 3.9(6)
F2C C1Z F3C S1Z 52.7(13)
F3Z C1Z F3C S1Z -108.4(7)
F2Z C1Z F3C S1Z 146.0(7)
F1Z C1Z F3C S1Z 103.2(12)
P2C C1Z F3C S1Z -3.9(6)
F1C C1Z F3C S1Z -61.2(4)
C1Z P2C F3C F2Z 31.2(9)
O2Z P2C F3C F2Z -176.2(16)
F1C P2C F3C F2Z 95.9(9)
F5C P2C F3C F2Z -81.3(15)
F2C P2C F3C F2Z 7.4(10)
F4C P2C F3C F2Z -174.1(15)
O1Z P2C F3C F2Z -80.0(14)
O3Z P2C F3C F2Z 82(4)
F3Z P2C F3C F2Z 70.1(8)
O2Z P2C F3C C1Z 152.6(15)
F1C P2C F3C C1Z 64.7(6)
F5C P2C F3C C1Z -112.5(13)
F2C P2C F3C C1Z -23.8(5)
F4C P2C F3C C1Z 154.7(15)
O1Z P2C F3C C1Z -111.2(12)
O3Z P2C F3C C1Z 51(4)
F3Z P2C F3C C1Z 38.9(5)
F2Z P2C F3C C1Z -31.2(9)
C1Z P2C F3C S1Z 156(4)
O2Z P2C F3C S1Z -51(4)
F1C P2C F3C S1Z -139(4)
F5C P2C F3C S1Z 44(3)
F2C P2C F3C S1Z 132(4)
F4C P2C F3C S1Z -49(3)
O1Z P2C F3C S1Z 45(3)
O3Z P2C F3C S1Z -153(6)
F3Z P2C F3C S1Z -165(3)
F2Z P2C F3C S1Z 125(3)
F6C S1Z F4C P2C 133(3)
O2Z S1Z F4C P2C -18(12)
O1Z S1Z F4C P2C -120(2)
F5C S1Z F4C P2C -104(2)
O3Z S1Z F4C P2C 116(2)
C1Z S1Z F4C P2C -0.1(17)
F1C S1Z F4C P2C 46.7(19)
F2C S1Z F4C P2C 5(3)
F3C S1Z F4C P2C -24.8(19)
C1Z P2C F4C S1Z 180(3)
O2Z P2C F4C S1Z 159(14)
F6C P2C F4C S1Z -32.3(19)
F3C P2C F4C S1Z 148(2)
F1C P2C F4C S1Z -122(2)
F5C P2C F4C S1Z 57(2)
O1Z P2C F4C S1Z 43.4(19)
O3Z P2C F4C S1Z -47.6(19)
F3Z P2C F4C S1Z -148(2)
F2Z P2C F4C S1Z 146(2)
F6C S1Z F5C P2C -132(3)
O2Z S1Z F5C P2C 88(2)
O1Z S1Z F5C P2C -146(9)
O3Z S1Z F5C P2C -128(3)
F4C S1Z F5C P2C 104(2)
C1Z S1Z F5C P2C -15.5(17)
F1C S1Z F5C P2C -5(2)
F2C S1Z F5C P2C -48.9(18)
F3C S1Z F5C P2C 22.8(19)
C1Z P2C F5C S1Z 158(2)
O2Z P2C F5C S1Z -69(2)
F6C P2C F5C S1Z 32.9(19)
F3C P2C F5C S1Z -151(2)
F2C P2C F5C S1Z 120(2)
F4C P2C F5C S1Z -58(2)
O1Z P2C F5C S1Z 34(8)
O3Z P2C F5C S1Z 33.4(19)
F3Z P2C F5C S1Z 162(3)
F2Z P2C F5C S1Z -175(2)
O2Z S1Z F6C P2C -111(3)
O1Z S1Z F6C P2C 123(3)
F5C S1Z F6C P2C 119(3)
O3Z S1Z F6C P2C -49(7)
F4C S1Z F6C P2C -120(3)
C1Z S1Z F6C P2C 14(2)
F1C S1Z F6C P2C -36(2)
F2C S1Z F6C P2C 37(2)
F3C S1Z F6C P2C 4.4(19)
C1Z P2C F6C S1Z -159(3)
O2Z P2C F6C S1Z 48(3)
F1C P2C F6C S1Z 136(3)
F5C P2C F6C S1Z -47(2)
F2C P2C F6C S1Z -136(3)
F4C P2C F6C S1Z 46(3)
O1Z P2C F6C S1Z -47(2)
O3Z P2C F6C S1Z 135(7)
F3Z P2C F6C S1Z 163(3)
F2Z P2C F6C S1Z -130(3)
O1 C1 C2 N1 -2.2(4)
N5 C1 C2 N1 176.7(3)
O1 C1 C2 C3 178.9(3)
N5 C1 C2 C3 -2.2(5)
N1 C2 C3 C4 -2.0(5)
C1 C2 C3 C4 176.9(3)
C2 C3 C4 C5 -0.4(6)
C3 C4 C5 C6 1.5(6)
C4 C5 C6 N1 -0.4(5)
C4 C5 C6 C7 177.9(3)
N1 C6 C7 N2 -23.7(4)
C5 C6 C7 N2 158.0(3)
N2 C8 C9 O3 -61.5(4)
O3 C10 C11 O4 60.2(4)
O4 C12 C13 N3 -60.3(5)
N3 C14 C15 O5 -62.0(4)
O5 C16 C17 O6 58.7(4)
O6 C18 C19 N2 -62.3(4)
N3 C20 C21 N4 -31.0(5)
N3 C20 C21 C22 149.3(4)
N4 C21 C22 C23 -2.1(6)
C20 C21 C22 C23 177.6(4)
C21 C22 C23 C24 2.3(6)
C22 C23 C24 C25 -0.4(6)
C23 C24 C25 N4 -1.9(6)
C23 C24 C25 C26 176.7(3)
N4 C25 C26 O8 -173.6(3)
C24 C25 C26 O8 7.6(5)
N4 C25 C26 O7 8.0(4)
C24 C25 C26 O7 -170.7(3)
N5 C1 O1 La1 159.4(3)
C2 C1 O1 La1 -21.7(4)
C8 C9 O3 C10 179.6(3)
C8 C9 O3 La1 44.0(3)
C11 C10 O3 C9 170.4(3)
C11 C10 O3 La1 -51.4(3)
C10 C11 O4 C12 175.6(3)
C10 C11 O4 La1 -41.3(4)
C13 C12 O4 C11 -168.1(3)
C13 C12 O4 La1 49.1(4)
C14 C15 O5 C16 -178.8(3)
C14 C15 O5 La1 43.5(4)
C17 C16 O5 C15 170.7(3)
C17 C16 O5 La1 -49.6(3)
C19 C18 O6 C17 -168.1(3)
C19 C18 O6 La1 53.1(4)
C16 C17 O6 C18 -179.0(3)
C16 C17 O6 La1 -41.7(4)
O8 C26 O7 La1 152.6(2)
C25 C26 O7 La1 -29.2(4)
C5 C6 N1 C2 -1.9(5)
C7 C6 N1 C2 179.8(3)
C5 C6 N1 La1 160.6(3)
C7 C6 N1 La1 -17.7(4)
C3 C2 N1 C6 3.1(5)
C1 C2 N1 C6 -175.8(3)
C3 C2 N1 La1 -160.0(3)
C1 C2 N1 La1 21.0(3)
C18 C19 N2 C7 160.9(3)
C18 C19 N2 C8 -80.9(4)
C18 C19 N2 La1 40.1(4)
C6 C7 N2 C19 -72.4(4)
C6 C7 N2 C8 169.8(3)
C6 C7 N2 La1 49.6(3)
C9 C8 N2 C19 169.6(3)
C9 C8 N2 C7 -73.1(4)
C9 C8 N2 La1 47.3(3)
C12 C13 N3 C20 161.9(3)
C12 C13 N3 C14 -79.4(4)
C12 C13 N3 La1 42.5(4)
C21 C20 N3 C13 -70.1(4)
C21 C20 N3 C14 171.5(3)
C21 C20 N3 La1 51.1(3)
C15 C14 N3 C13 172.1(3)
C15 C14 N3 C20 -70.2(4)
C15 C14 N3 La1 49.3(4)
C22 C21 N4 C25 -0.2(5)
C20 C21 N4 C25 -179.9(3)
C22 C21 N4 La1 170.4(3)
C20 C21 N4 La1 -9.3(4)
C24 C25 N4 C21 2.2(5)
C26 C25 N4 C21 -176.5(3)
C24 C25 N4 La1 -169.1(3)
C26 C25 N4 La1 12.2(3)
